data_4072892
loop_
_publ_author_name
'Ruiz, Javier'
'Quesada, Roberto'
'Vivanco, Maril\'in'
'Garc\'ia-Granda, Santiago'
'D\'iaz, M. Rosario'

_publ_section_title
;
 Thiocyanogen Insertion into P&#x2212;C Bonds of Diphosphinomethanide
 Complexes, Leading to Rare Functionalized Diphosphine and Tetraphosphine
 Ligands
;
_journal_issue 7
_journal_name_full Organometallics
_journal_page_first 1703
_journal_paper_doi 10.1021/om0611195
_journal_volume 26
_journal_year 2007
_chemical_formula_moiety 'C70 H58 Mn2 N6 O6 P4 S4'
_chemical_formula_sum 'C70 H58 Mn2 N6 O6 P4 S4'
_chemical_formula_weight 1441.27
_chemical_name_systematic
; 
 ? 
;
_space_group_IT_number 2
_symmetry_cell_setting triclinic
_symmetry_space_group_name_Hall '-P 1'
_symmetry_space_group_name_H-M 'P -1'
_atom_sites_solution_hydrogens geom
_atom_sites_solution_primary direct
_atom_sites_solution_secondary difmap
_audit_creation_method SHELXL-97
_cell_angle_alpha 104.540(3)
_cell_angle_beta 94.546(5)
_cell_angle_gamma 90.072(5)
_cell_formula_units_Z 2
_cell_length_a 11.1915(7)
_cell_length_b 17.3864(7)
_cell_length_c 18.9243(9)
_cell_measurement_reflns_used 12954
_cell_measurement_temperature 293(2)
_cell_measurement_theta_max 70.076
_cell_measurement_theta_min 2.209
_cell_volume 3552.3(3)
_computing_cell_refinement 'HKL Scalepack (Otwinowski & Minor, 1997)'
_computing_data_collection 'Kappa-CCD control sofware (Nonius, 1997)'
_computing_data_reduction
;
 'HKL Denzo and Scalepack (Otwinowski & Minor, 1997)'
;
_computing_publication_material SHELXL-97
_computing_structure_refinement 'SHELXL-97 (Sheldrick, 1997)'
_computing_structure_solution 'DIRDIF-96 (Beurskens, 1996)'
_diffrn_ambient_temperature 293(2)
_diffrn_measured_fraction_theta_full 0.991
_diffrn_measured_fraction_theta_max 0.991
_diffrn_measurement_device_type Kappa_CCD
_diffrn_measurement_method CCD
_diffrn_radiation_monochromator graphite
_diffrn_radiation_source 'fine-focus sealed tube'
_diffrn_radiation_type CuK\a
_diffrn_radiation_wavelength 1.5418
_diffrn_reflns_av_R_equivalents 0.0000
_diffrn_reflns_av_sigmaI/netI 0.0962
_diffrn_reflns_limit_h_max 13
_diffrn_reflns_limit_h_min -13
_diffrn_reflns_limit_k_max 20
_diffrn_reflns_limit_k_min -21
_diffrn_reflns_limit_l_max 23
_diffrn_reflns_limit_l_min 0
_diffrn_reflns_number 13310
_diffrn_reflns_theta_full 69.83
_diffrn_reflns_theta_max 69.83
_diffrn_reflns_theta_min 2.42
_exptl_absorpt_coefficient_mu 5.281
_exptl_absorpt_correction_T_max 0.818
_exptl_absorpt_correction_T_min 0.632
_exptl_absorpt_correction_type multi-scan
_exptl_absorpt_process_details
; 
 multi-scan from symmetry-related measurement
Sortav (Blessing 1995)
;
_exptl_crystal_colour Colourless
_exptl_crystal_density_diffrn 1.347
_exptl_crystal_density_method 'not measured'
_exptl_crystal_description Prismatic
_exptl_crystal_F_000 1484
_exptl_crystal_size_max 0.063
_exptl_crystal_size_mid 0.038
_exptl_crystal_size_min 0.038
_refine_diff_density_max 1.248
_refine_diff_density_min -0.875
_refine_diff_density_rms 0.074
_refine_ls_extinction_method none
_refine_ls_goodness_of_fit_ref 0.926
_refine_ls_hydrogen_treatment mixed
_refine_ls_matrix_type full
_refine_ls_number_parameters 947
_refine_ls_number_reflns 13309
_refine_ls_number_restraints 0
_refine_ls_restrained_S_all 0.926
_refine_ls_R_factor_all 0.0732
_refine_ls_R_factor_gt 0.0510
_refine_ls_shift/su_max 0.001
_refine_ls_shift/su_mean 0.000
_refine_ls_structure_factor_coef Fsqd
_refine_ls_weighting_details 'calc w=1/[\s^2^(Fo^2^)+(0.0648P)^2^+0.0000P] where P=(Fo^2^+2Fc^2^)/3'
_refine_ls_weighting_scheme calc
_refine_ls_wR_factor_gt 0.1315
_refine_ls_wR_factor_ref 0.1420
_reflns_number_gt 8732
_reflns_number_total 13309
_reflns_threshold_expression >2sigma(I)
_cod_data_source_file om0611195si20061211_114447.cif
_cod_data_source_block 4
_cod_depositor_comments
;
The following automatic conversions were performed:

'_symmetry_cell_setting' value 'Triclinic' changed to 'triclinic'
according to /home/saulius/struct/CIF-dictionaries/cif_core.dic
dictionary named 'cif_core.dic' version 2.4.1 from
2010-06-29.

'_exptl_absorpt_correction_type' value 'Multi-scan'
changed to 'multi-scan' according to
/home/saulius/struct/CIF-dictionaries/cif_core.dic dictionary named
'cif_core.dic' version 2.4.1 from 2010-06-29.

Automatic conversion script
Id: cif_fix_values 1715 2011-07-08 13:25:40Z adriana 

The following automatic conversions were performed:
data name '_geom_bond_atom_site_label_D' replaced with
'_geom_hbond_atom_site_label_D' as specified in the replacement file
'/home/antanas/src/cod-tools/trunk/data/replacement-values/replacement_tags.lst'.

data
name '_geom_bond_atom_site_label_H' replaced with
'_geom_hbond_atom_site_label_H' as specified in the replacement file
'/home/antanas/src/cod-tools/trunk/data/replacement-values/replacement_tags.lst'.

data
name '_geom_contact_atom_site_label_a' replaced with
'_geom_hbond_atom_site_label_A' as specified in the replacement file
'/home/antanas/src/cod-tools/trunk/data/replacement-values/replacement_tags.lst'.

data
name '_geom_bond_distance_DH' replaced with '_geom_hbond_distance_DH'
as specified in the replacement file
'/home/antanas/src/cod-tools/trunk/data/replacement-values/replacement_tags.lst'.

data
name '_geom_contact_distance_HA' replaced with
'_geom_hbond_distance_HA' as specified in the replacement file
'/home/antanas/src/cod-tools/trunk/data/replacement-values/replacement_tags.lst'.

data
name '_geom_contact_distance_DA' replaced with
'_geom_hbond_distance_DA' as specified in the replacement file
'/home/antanas/src/cod-tools/trunk/data/replacement-values/replacement_tags.lst'.

data
name '_geom_angle_DHA' replaced with '_geom_hbond_angle_DHA' as
specified in the replacement file
'/home/antanas/src/cod-tools/trunk/data/replacement-values/replacement_tags.lst'.

data
name '_geom_contact_site_symmetry_A' replaced with
'_geom_hbond_site_symmetry_A' as specified in the replacement file
'/home/antanas/src/cod-tools/trunk/data/replacement-values/replacement_tags.lst'.

Automatic conversion script
Id: cif_correct_tags 5005 2017-03-03 11:38:54Z antanas 
;
_cod_original_sg_symbol_H-M P-1
_cod_database_code 4072892

loop_
_symmetry_equiv_pos_as_xyz
'x, y, z'
'-x, -y, -z'

loop_
_atom_site_label
_atom_site_type_symbol
_atom_site_fract_x
_atom_site_fract_y
_atom_site_fract_z
_atom_site_U_iso_or_equiv
_atom_site_adp_type
_atom_site_occupancy
_atom_site_calc_flag
_atom_site_refinement_flags
Mn1A Mn 0.63715(5) 0.04908(4) 0.40382(3) 0.02918(15) Uani 1 d .
P1A P 0.64365(9) 0.17155(6) 0.37530(5) 0.0291(2) Uani 1 d .
P2A P 0.62150(9) -0.00664(6) 0.27681(5) 0.0310(2) Uani 1 d .
S1A S 0.69076(9) 0.00464(6) 0.12884(5) 0.0368(2) Uani 1 d .
N1A N 0.7367(3) 0.17724(18) 0.31345(17) 0.0310(7) Uani 1 d .
N2A N 0.9119(3) 0.0646(2) 0.40734(19) 0.0360(8) Uani 1 d .
N3A N 0.9153(4) -0.0745(2) 0.1163(2) 0.0540(10) Uani 1 d .
O1A O 0.6377(3) -0.11443(17) 0.42585(17) 0.0449(7) Uani 1 d .
O2A O 0.6607(3) 0.11788(17) 0.56519(16) 0.0447(7) Uani 1 d .
O3A O 0.3724(2) 0.05077(17) 0.40654(16) 0.0421(7) Uani 1 d .
C10A C 0.6395(4) -0.0514(2) 0.4168(2) 0.0357(9) Uani 1 d .
C20A C 0.6505(3) 0.0927(2) 0.5019(2) 0.0362(9) Uani 1 d .
C30A C 0.4749(4) 0.0506(2) 0.4036(2) 0.0330(9) Uani 1 d .
C1A C 0.7420(3) 0.1258(2) 0.2509(2) 0.0290(8) Uani 1 d .
C2A C 0.6847(3) 0.0508(2) 0.2226(2) 0.0329(8) Uani 1 d .
C3A C 0.8254(4) -0.0424(2) 0.1228(2) 0.0404(10) Uani 1 d .
C4A C 0.8095(4) 0.0577(2) 0.4042(2) 0.0336(9) Uani 1 d .
C5A C 1.0420(4) 0.0698(3) 0.4017(2) 0.0397(10) Uani 1 d .
C6A C 1.0897(4) -0.0125(3) 0.4022(3) 0.0569(14) Uani 1 d .
H6A1 H 1.0578 -0.0506 0.3587 0.056(16) Uiso 1 calc R
H6A2 H 1.0656 -0.0274 0.4446 0.09(2) Uiso 1 calc R
H6A3 H 1.1756 -0.0112 0.4036 0.079(18) Uiso 1 calc R
C7A C 1.0587(4) 0.0896(3) 0.3298(3) 0.0497(12) Uani 1 d .
H7A1 H 1.1427 0.0923 0.3235 0.055(14) Uiso 1 calc R
H7A2 H 1.0236 0.1400 0.3299 0.077(18) Uiso 1 calc R
H7A3 H 1.0203 0.0491 0.2904 0.070(17) Uiso 1 calc R
C8A C 1.0932(4) 0.1333(3) 0.4673(3) 0.0541(12) Uani 1 d .
H8A1 H 1.0841 0.1164 0.5112 0.063(16) Uiso 1 calc R
H8A2 H 1.0512 0.1818 0.4696 0.063(16) Uiso 1 calc R
H8A3 H 1.1767 0.1419 0.4629 0.067(16) Uiso 1 calc R
C11A C 0.6999(4) 0.2543(2) 0.4509(2) 0.0351(9) Uani 1 d .
C12A C 0.6411(4) 0.2781(2) 0.5146(2) 0.0363(9) Uani 1 d .
H12A H 0.571(3) 0.251(2) 0.523(2) 0.027(10) Uiso 1 d .
C13A C 0.6843(4) 0.3409(3) 0.5708(2) 0.0451(11) Uani 1 d .
H13A H 0.644(4) 0.350(3) 0.614(3) 0.052(14) Uiso 1 d .
C14A C 0.7885(5) 0.3806(3) 0.5649(3) 0.0492(12) Uani 1 d .
H14A H 0.822(4) 0.421(3) 0.606(3) 0.057(14) Uiso 1 d .
C15A C 0.8489(4) 0.3580(3) 0.5028(3) 0.0491(12) Uani 1 d .
H15A H 0.920(4) 0.385(3) 0.501(2) 0.047(13) Uiso 1 d .
C16A C 0.8057(4) 0.2958(2) 0.4453(2) 0.0398(10) Uani 1 d .
H16A H 0.8463 0.2814 0.4031 0.051(13) Uiso 1 calc R
C21A C 0.4994(3) 0.2044(2) 0.3423(2) 0.0329(8) Uani 1 d .
C22A C 0.4816(4) 0.2130(2) 0.2716(2) 0.0367(9) Uani 1 d .
H22A H 0.547(4) 0.206(3) 0.239(2) 0.046(13) Uiso 1 d .
C23A C 0.3695(4) 0.2343(2) 0.2453(2) 0.0414(10) Uani 1 d .
H23A H 0.3577 0.2387 0.1972 0.050 Uiso 1 calc R
C24A C 0.2762(4) 0.2487(3) 0.2900(3) 0.0422(10) Uani 1 d .
H24A H 0.203(4) 0.264(2) 0.271(2) 0.036(11) Uiso 1 d .
C25A C 0.2941(4) 0.2423(3) 0.3608(3) 0.0425(10) Uani 1 d .
H25A H 0.237(4) 0.252(3) 0.393(3) 0.056(14) Uiso 1 d .
C26A C 0.4031(4) 0.2194(2) 0.3878(2) 0.0373(9) Uani 1 d .
H26A H 0.4131 0.2140 0.4356 0.056(14) Uiso 1 calc R
C31A C 0.6920(4) -0.1039(2) 0.2471(2) 0.0368(9) Uani 1 d .
C32A C 0.6439(5) -0.1629(3) 0.1878(2) 0.0433(10) Uani 1 d .
H32A H 0.570(4) -0.158(2) 0.165(2) 0.037(12) Uiso 1 d .
C33A C 0.7050(5) -0.2322(3) 0.1627(3) 0.0511(12) Uani 1 d .
H33A H 0.665(4) -0.267(3) 0.119(3) 0.066(16) Uiso 1 d .
C34A C 0.8155(5) -0.2432(3) 0.1950(3) 0.0533(13) Uani 1 d .
H34A H 0.854(5) -0.291(4) 0.176(3) 0.10(2) Uiso 1 d .
C35A C 0.8649(5) -0.1862(3) 0.2542(3) 0.0517(12) Uani 1 d .
H35A H 0.9391 -0.1941 0.2768 0.069(17) Uiso 1 calc R
C36A C 0.8032(4) -0.1165(3) 0.2803(3) 0.0462(11) Uani 1 d .
H36A H 0.843(3) -0.078(2) 0.323(2) 0.024(10) Uiso 1 d .
C41A C 0.4654(4) -0.0292(3) 0.2418(2) 0.0406(10) Uani 1 d .
C42A C 0.4047(4) 0.0133(3) 0.1986(3) 0.0473(11) Uani 1 d .
H42A H 0.437(4) 0.049(2) 0.179(2) 0.034(12) Uiso 1 d .
C43A C 0.2830(4) -0.0008(3) 0.1765(3) 0.0629(15) Uani 1 d .
H43A H 0.2429 0.0291 0.1481 0.059(15) Uiso 1 calc R
C44A C 0.2227(5) -0.0602(4) 0.1975(3) 0.0713(18) Uani 1 d .
H44A H 0.1416 -0.0702 0.1830 0.086 Uiso 1 calc R
C45A C 0.2827(5) -0.1044(4) 0.2397(3) 0.0625(15) Uani 1 d .
H45A H 0.2422 -0.1445 0.2532 0.075 Uiso 1 calc R
C46A C 0.4029(4) -0.0890(3) 0.2619(3) 0.0519(12) Uani 1 d .
H46A H 0.4427 -0.1188 0.2906 0.062 Uiso 1 calc R
S2 S 0.84346(9) 0.15000(6) 0.18838(5) 0.0333(2) Uani 1 d .
S3 S 0.93183(9) 0.25069(6) 0.24579(6) 0.0355(2) Uani 1 d .
Mn1B Mn 0.70189(6) 0.46342(4) 0.11561(4) 0.03517(16) Uani 1 d .
P1B P 0.63179(9) 0.36859(6) 0.17077(6) 0.0326(2) Uani 1 d .
P2B P 0.84575(10) 0.49043(6) 0.21600(6) 0.0351(2) Uani 1 d .
S1B S 1.06277(12) 0.40453(8) 0.26373(10) 0.0689(4) Uani 1 d .
N1B N 0.7340(3) 0.31006(18) 0.19490(17) 0.0322(7) Uani 1 d .
N2B N 0.8510(3) 0.3237(2) 0.0356(2) 0.0433(9) Uani 1 d .
N3B N 1.0758(5) 0.4174(5) 0.4133(4) 0.115(2) Uani 1 d .
O1B O 0.8076(3) 0.58238(19) 0.05001(18) 0.0594(9) Uani 1 d .
O3B O 0.5282(3) 0.58484(18) 0.18185(18) 0.0535(8) Uani 1 d .
O2B O 0.5393(3) 0.4131(2) -0.01971(18) 0.0619(10) Uani 1 d .
C10B C 0.7692(4) 0.5358(3) 0.0764(2) 0.0432(10) Uani 1 d .
C30B C 0.5962(4) 0.5377(3) 0.1588(2) 0.0415(10) Uani 1 d .
C20B C 0.5996(4) 0.4325(3) 0.0348(2) 0.0461(11) Uani 1 d .
C1B C 0.8435(4) 0.3304(2) 0.2214(2) 0.0347(9) Uani 1 d .
C2B C 0.9067(4) 0.4028(3) 0.2363(2) 0.0431(10) Uani 1 d .
C3B C 1.0626(7) 0.4125(4) 0.3417(6) 0.110(3) Uani 1 d .
C4B C 0.8004(4) 0.3772(2) 0.0670(2) 0.0398(10) Uani 1 d .
C5B C 0.9145(4) 0.2531(3) -0.0016(3) 0.0465(11) Uani 1 d .
C6B C 0.9445(6) 0.2638(3) -0.0744(3) 0.078(2) Uani 1 d .
H6B1 H 1.0094 0.3018 -0.0673 0.117 Uiso 1 calc R
H6B2 H 0.8755 0.2826 -0.0980 0.117 Uiso 1 calc R
H6B3 H 0.9676 0.2138 -0.1044 0.117 Uiso 1 calc R
C7B C 1.0244(5) 0.2464(4) 0.0485(3) 0.0802(19) Uani 1 d .
H7B1 H 1.0005 0.2464 0.0961 0.120 Uiso 1 calc R
H7B2 H 1.0779 0.2908 0.0526 0.120 Uiso 1 calc R
H7B3 H 1.0643 0.1979 0.0286 0.120 Uiso 1 calc R
C8B C 0.8328(5) 0.1812(3) -0.0093(3) 0.0624(14) Uani 1 d .
H8B1 H 0.8729 0.1340 -0.0325 0.094 Uiso 1 calc R
H8B2 H 0.7606 0.1864 -0.0386 0.094 Uiso 1 calc R
H8B3 H 0.8131 0.1779 0.0383 0.094 Uiso 1 calc R
C11B C 0.5281(3) 0.2962(2) 0.1101(2) 0.0352(9) Uani 1 d .
C12B C 0.4206(4) 0.3204(3) 0.0803(3) 0.0464(11) Uani 1 d .
H12B H 0.399(4) 0.377(3) 0.095(3) 0.059(14) Uiso 1 d .
C13B C 0.3421(4) 0.2654(3) 0.0347(3) 0.0541(13) Uani 1 d .
H13B H 0.270(4) 0.282(3) 0.015(3) 0.059(15) Uiso 1 d .
C14B C 0.3679(5) 0.1862(3) 0.0170(3) 0.0619(15) Uani 1 d .
H14B H 0.318(5) 0.150(3) -0.014(3) 0.076(18) Uiso 1 d .
C15B C 0.4742(4) 0.1608(3) 0.0454(3) 0.0545(13) Uani 1 d .
H15B H 0.4923 0.1071 0.0331 0.065 Uiso 1 calc R
C16B C 0.5537(4) 0.2155(3) 0.0921(2) 0.0437(10) Uani 1 d .
H16B H 0.6245 0.1981 0.1115 0.038(12) Uiso 1 calc R
C21B C 0.5518(3) 0.4044(2) 0.2526(2) 0.0348(9) Uani 1 d .
C22B C 0.5944(4) 0.3885(2) 0.3186(2) 0.0393(10) Uani 1 d .
H22B H 0.669(4) 0.359(2) 0.321(2) 0.041(12) Uiso 1 d .
C23B C 0.5337(5) 0.4143(3) 0.3805(3) 0.0488(11) Uani 1 d .
H23B H 0.566(4) 0.402(2) 0.424(2) 0.041(12) Uiso 1 d .
C24B C 0.4276(5) 0.4551(3) 0.3777(3) 0.0519(13) Uani 1 d .
H24B H 0.391(5) 0.470(3) 0.419(3) 0.072(17) Uiso 1 d .
C25B C 0.3834(4) 0.4703(3) 0.3126(3) 0.0466(11) Uani 1 d .
H25B H 0.312(4) 0.499(3) 0.306(3) 0.060(15) Uiso 1 d .
C26B C 0.4443(4) 0.4462(2) 0.2500(2) 0.0414(10) Uani 1 d .
H26B H 0.4143 0.4575 0.2066 0.050 Uiso 1 calc R
C31B C 0.7973(4) 0.5529(3) 0.3007(2) 0.0441(10) Uani 1 d .
C32B C 0.8069(5) 0.5293(4) 0.3655(3) 0.0578(14) Uani 1 d .
H32B H 0.838(5) 0.481(3) 0.365(3) 0.067(18) Uiso 1 d .
C33B C 0.7685(7) 0.5779(6) 0.4287(3) 0.088(2) Uani 1 d .
H33B H 0.782(5) 0.562(3) 0.471(3) 0.069(17) Uiso 1 d .
C34B C 0.7214(7) 0.6500(6) 0.4291(4) 0.099(3) Uani 1 d .
H34B H 0.694(5) 0.683(4) 0.474(4) 0.10(2) Uiso 1 d .
C35B C 0.7113(6) 0.6748(4) 0.3653(4) 0.082(2) Uani 1 d .
H35B H 0.6786 0.7239 0.3652 0.099 Uiso 1 calc R
C36B C 0.7497(5) 0.6268(3) 0.3012(3) 0.0533(12) Uani 1 d .
H36B H 0.737(5) 0.642(3) 0.256(3) 0.075(18) Uiso 1 d .
C41B C 0.9815(4) 0.5428(3) 0.2022(2) 0.0433(10) Uani 1 d .
C42B C 1.0406(4) 0.5130(3) 0.1385(3) 0.0514(12) Uani 1 d .
H42B H 1.005(4) 0.467(2) 0.101(2) 0.036(11) Uiso 1 d .
C43B C 1.1505(5) 0.5454(3) 0.1301(3) 0.0654(15) Uani 1 d .
H43B H 1.1900 0.5242 0.0884 0.078 Uiso 1 calc R
C44B C 1.2014(5) 0.6087(3) 0.1834(3) 0.0612(14) Uani 1 d .
H44B H 1.273(5) 0.629(4) 0.175(3) 0.09(2) Uiso 1 d .
C45B C 1.1426(5) 0.6401(3) 0.2449(3) 0.0576(14) Uani 1 d .
H45B H 1.180(4) 0.681(3) 0.283(2) 0.048(13) Uiso 1 d .
C46B C 1.0329(4) 0.6072(3) 0.2547(3) 0.0474(11) Uani 1 d .
H46B H 0.9943 0.6287 0.2968 0.057 Uiso 1 calc R

loop_
_atom_site_aniso_label
_atom_site_aniso_U_11
_atom_site_aniso_U_22
_atom_site_aniso_U_33
_atom_site_aniso_U_23
_atom_site_aniso_U_13
_atom_site_aniso_U_12
Mn1A 0.0287(3) 0.0287(3) 0.0308(3) 0.0082(3) 0.0043(2) 0.0030(2)
P1A 0.0307(5) 0.0267(5) 0.0302(5) 0.0070(4) 0.0038(4) 0.0036(4)
P2A 0.0324(5) 0.0286(5) 0.0309(5) 0.0050(4) 0.0053(4) 0.0013(4)
S1A 0.0440(6) 0.0353(5) 0.0300(5) 0.0060(4) 0.0035(4) 0.0029(4)
N1A 0.0326(17) 0.0274(16) 0.0327(17) 0.0066(14) 0.0037(14) 0.0022(13)
N2A 0.0253(17) 0.0412(19) 0.044(2) 0.0157(16) 0.0041(15) 0.0044(14)
N3A 0.050(2) 0.048(2) 0.057(3) -0.0013(19) 0.013(2) 0.0096(19)
O1A 0.0524(19) 0.0342(16) 0.0514(19) 0.0160(14) 0.0068(15) 0.0051(14)
O2A 0.059(2) 0.0434(17) 0.0311(16) 0.0094(13) -0.0004(14) 0.0050(14)
O3A 0.0289(15) 0.0481(17) 0.0503(18) 0.0131(14) 0.0080(13) 0.0003(13)
C10A 0.034(2) 0.040(2) 0.032(2) 0.0072(18) 0.0063(17) 0.0030(17)
C20A 0.031(2) 0.032(2) 0.051(3) 0.0197(19) 0.0040(18) 0.0035(16)
C30A 0.045(2) 0.0265(19) 0.030(2) 0.0100(16) 0.0084(17) 0.0016(17)
C1A 0.0258(18) 0.0295(19) 0.033(2) 0.0114(16) 0.0013(15) 0.0035(15)
C2A 0.034(2) 0.031(2) 0.032(2) 0.0042(16) 0.0045(16) 0.0059(16)
C3A 0.051(3) 0.034(2) 0.035(2) 0.0050(18) 0.0086(19) 0.0016(19)
C4A 0.041(2) 0.0276(19) 0.034(2) 0.0112(16) 0.0033(17) 0.0030(17)
C5A 0.028(2) 0.050(3) 0.046(3) 0.021(2) 0.0034(18) 0.0034(18)
C6A 0.035(3) 0.062(3) 0.087(4) 0.041(3) 0.010(3) 0.013(2)
C7A 0.039(3) 0.062(3) 0.055(3) 0.025(3) 0.009(2) 0.000(2)
C8A 0.039(3) 0.071(3) 0.053(3) 0.017(3) -0.001(2) -0.005(2)
C11A 0.038(2) 0.033(2) 0.036(2) 0.0105(17) 0.0034(17) 0.0092(17)
C12A 0.040(2) 0.028(2) 0.040(2) 0.0057(17) 0.0063(18) -0.0002(17)
C13A 0.055(3) 0.042(2) 0.035(2) 0.001(2) 0.009(2) 0.002(2)
C14A 0.061(3) 0.039(2) 0.040(3) -0.004(2) 0.004(2) -0.004(2)
C15A 0.048(3) 0.040(2) 0.052(3) 0.000(2) 0.004(2) -0.013(2)
C16A 0.037(2) 0.043(2) 0.035(2) 0.0022(19) 0.0037(18) -0.0050(19)
C21A 0.034(2) 0.0271(19) 0.036(2) 0.0055(16) 0.0049(17) 0.0002(16)
C22A 0.037(2) 0.033(2) 0.041(2) 0.0098(18) 0.0036(18) 0.0046(17)
C23A 0.039(2) 0.044(2) 0.044(3) 0.018(2) -0.0017(19) 0.0077(19)
C24A 0.031(2) 0.040(2) 0.059(3) 0.019(2) 0.000(2) 0.0069(18)
C25A 0.032(2) 0.038(2) 0.058(3) 0.012(2) 0.011(2) 0.0067(18)
C26A 0.036(2) 0.034(2) 0.043(3) 0.0109(18) 0.0087(18) 0.0061(17)
C31A 0.044(2) 0.030(2) 0.038(2) 0.0083(17) 0.0127(19) 0.0018(17)
C32A 0.059(3) 0.031(2) 0.039(2) 0.0076(19) 0.004(2) 0.001(2)
C33A 0.083(4) 0.034(2) 0.037(3) 0.007(2) 0.014(3) 0.003(2)
C34A 0.079(4) 0.039(3) 0.047(3) 0.013(2) 0.025(3) 0.015(3)
C35A 0.053(3) 0.041(3) 0.062(3) 0.012(2) 0.015(2) 0.017(2)
C36A 0.047(3) 0.038(2) 0.052(3) 0.005(2) 0.008(2) 0.006(2)
C41A 0.045(2) 0.038(2) 0.035(2) -0.0012(18) 0.0088(19) -0.0004(19)
C42A 0.041(3) 0.046(3) 0.049(3) 0.005(2) -0.002(2) 0.002(2)
C43A 0.041(3) 0.064(3) 0.070(4) -0.003(3) -0.012(3) 0.010(3)
C44A 0.037(3) 0.092(4) 0.064(4) -0.020(3) 0.002(3) -0.007(3)
C45A 0.045(3) 0.080(4) 0.051(3) -0.006(3) 0.008(2) -0.022(3)
C46A 0.049(3) 0.059(3) 0.042(3) 0.002(2) 0.005(2) -0.014(2)
S2 0.0374(5) 0.0291(5) 0.0357(5) 0.0102(4) 0.0098(4) 0.0054(4)
S3 0.0316(5) 0.0317(5) 0.0466(6) 0.0162(4) 0.0028(4) 0.0039(4)
Mn1B 0.0442(4) 0.0314(3) 0.0311(3) 0.0097(3) 0.0038(3) 0.0096(3)
P1B 0.0347(5) 0.0294(5) 0.0336(5) 0.0082(4) 0.0020(4) 0.0061(4)
P2B 0.0424(6) 0.0287(5) 0.0355(6) 0.0113(4) 0.0005(4) 0.0027(4)
S1B 0.0529(8) 0.0478(7) 0.1111(13) 0.0401(8) -0.0278(8) -0.0092(6)
N1B 0.0344(18) 0.0290(16) 0.0334(18) 0.0083(14) 0.0025(14) 0.0028(13)
N2B 0.049(2) 0.0347(19) 0.044(2) 0.0049(16) 0.0110(17) 0.0080(17)
N3B 0.069(4) 0.142(6) 0.133(6) 0.034(5) -0.002(4) -0.005(4)
O1B 0.088(3) 0.0454(19) 0.053(2) 0.0247(17) 0.0149(19) 0.0074(18)
O3B 0.061(2) 0.0436(18) 0.057(2) 0.0121(15) 0.0133(16) 0.0283(16)
O2B 0.085(3) 0.055(2) 0.0424(19) 0.0131(16) -0.0158(18) 0.0126(18)
C10B 0.063(3) 0.036(2) 0.030(2) 0.0077(18) 0.006(2) 0.013(2)
C30B 0.052(3) 0.041(2) 0.036(2) 0.0186(19) -0.002(2) 0.003(2)
C20B 0.063(3) 0.042(2) 0.037(2) 0.017(2) 0.008(2) 0.013(2)
C1B 0.037(2) 0.029(2) 0.040(2) 0.0114(17) 0.0021(18) 0.0047(16)
C2B 0.043(2) 0.037(2) 0.050(3) 0.014(2) -0.007(2) -0.0044(19)
C3B 0.089(5) 0.049(4) 0.180(9) -0.013(5) 0.076(6) -0.025(3)
C4B 0.051(3) 0.036(2) 0.034(2) 0.0111(18) 0.0041(19) 0.0023(19)
C5B 0.052(3) 0.039(2) 0.047(3) 0.003(2) 0.020(2) 0.017(2)
C6B 0.128(5) 0.049(3) 0.072(4) 0.026(3) 0.062(4) 0.027(3)
C7B 0.065(4) 0.083(4) 0.082(4) -0.002(3) 0.013(3) 0.028(3)
C8B 0.080(4) 0.049(3) 0.058(3) 0.008(2) 0.027(3) 0.007(3)
C11B 0.031(2) 0.038(2) 0.035(2) 0.0052(18) 0.0037(17) 0.0049(17)
C12B 0.047(3) 0.046(3) 0.041(3) 0.003(2) 0.000(2) 0.009(2)
C13B 0.041(3) 0.063(3) 0.049(3) -0.001(2) -0.006(2) 0.006(2)
C14B 0.057(3) 0.060(3) 0.054(3) -0.009(3) -0.011(3) -0.002(3)
C15B 0.058(3) 0.038(2) 0.055(3) -0.008(2) -0.007(2) -0.002(2)
C16B 0.043(3) 0.043(2) 0.041(2) 0.005(2) 0.001(2) 0.007(2)
C21B 0.034(2) 0.030(2) 0.038(2) 0.0059(17) 0.0024(17) 0.0025(16)
C22B 0.047(3) 0.031(2) 0.039(2) 0.0070(18) 0.005(2) 0.0010(18)
C23B 0.068(3) 0.043(3) 0.037(3) 0.011(2) 0.011(2) 0.005(2)
C24B 0.068(3) 0.041(3) 0.048(3) 0.006(2) 0.028(3) 0.004(2)
C25B 0.049(3) 0.034(2) 0.056(3) 0.005(2) 0.014(2) 0.003(2)
C26B 0.041(2) 0.037(2) 0.044(3) 0.0059(19) 0.0077(19) 0.0044(18)
C31B 0.052(3) 0.039(2) 0.040(2) 0.0078(19) 0.000(2) -0.008(2)
C32B 0.058(3) 0.073(4) 0.043(3) 0.015(3) 0.000(2) -0.010(3)
C33B 0.086(5) 0.140(7) 0.030(3) 0.006(4) 0.005(3) -0.016(5)
C34B 0.089(5) 0.130(7) 0.050(4) -0.034(4) 0.012(4) 0.002(5)
C35B 0.078(4) 0.059(4) 0.088(5) -0.023(3) 0.006(4) 0.008(3)
C36B 0.063(3) 0.040(3) 0.049(3) -0.004(2) 0.004(2) 0.004(2)
C41B 0.051(3) 0.035(2) 0.045(3) 0.015(2) -0.001(2) 0.0047(19)
C42B 0.050(3) 0.049(3) 0.058(3) 0.017(2) 0.006(2) -0.003(2)
C43B 0.067(4) 0.070(4) 0.068(4) 0.029(3) 0.022(3) -0.004(3)
C44B 0.060(3) 0.063(3) 0.071(4) 0.036(3) 0.006(3) -0.006(3)
C45B 0.054(3) 0.053(3) 0.068(4) 0.025(3) -0.011(3) -0.014(2)
C46B 0.051(3) 0.045(3) 0.049(3) 0.020(2) -0.001(2) 0.000(2)

loop_
_atom_type_symbol
_atom_type_description
_atom_type_scat_dispersion_real
_atom_type_scat_dispersion_imag
_atom_type_scat_source
C C 0.0181 0.0091 'International Tables Vol C Tables 4.2.6.8 and 6.1.1.4'
H H 0.0000 0.0000 'International Tables Vol C Tables 4.2.6.8 and 6.1.1.4'
Mn Mn -0.5299 2.8052 'International Tables Vol C Tables 4.2.6.8 and 6.1.1.4'
N N 0.0311 0.0180 'International Tables Vol C Tables 4.2.6.8 and 6.1.1.4'
O O 0.0492 0.0322 'International Tables Vol C Tables 4.2.6.8 and 6.1.1.4'
P P 0.2955 0.4335 'International Tables Vol C Tables 4.2.6.8 and 6.1.1.4'
S S 0.3331 0.5567 'International Tables Vol C Tables 4.2.6.8 and 6.1.1.4'

loop_
_geom_angle_atom_site_label_1
_geom_angle_atom_site_label_2
_geom_angle_atom_site_label_3
_geom_angle
C20A Mn1A C30A 90.03(17)
C20A Mn1A C10A 91.85(17)
C30A Mn1A C10A 91.15(17)
C20A Mn1A C4A 89.03(17)
C30A Mn1A C4A 174.74(16)
C10A Mn1A C4A 94.05(17)
C20A Mn1A P1A 93.65(12)
C30A Mn1A P1A 91.90(12)
C10A Mn1A P1A 173.70(13)
C4A Mn1A P1A 83.00(11)
C20A Mn1A P2A 179.44(14)
C30A Mn1A P2A 90.41(13)
C10A Mn1A P2A 88.49(13)
C4A Mn1A P2A 90.50(12)
P1A Mn1A P2A 85.98(4)
N1A P1A C11A 100.51(18)
N1A P1A C21A 105.59(17)
C11A P1A C21A 104.76(17)
N1A P1A Mn1A 114.76(11)
C11A P1A Mn1A 114.87(13)
C21A P1A Mn1A 114.81(13)
C2A P2A C41A 107.64(19)
C2A P2A C31A 103.24(18)
C41A P2A C31A 102.33(19)
C2A P2A Mn1A 116.21(13)
C41A P2A Mn1A 111.04(13)
C31A P2A Mn1A 115.14(14)
C3A S1A C2A 105.13(19)
C1A N1A P1A 125.1(3)
C4A N2A C5A 173.1(4)
O1A C10A Mn1A 177.9(4)
O2A C20A Mn1A 177.3(3)
O3A C30A Mn1A 176.9(3)
N1A C1A C2A 130.8(4)
N1A C1A S2 116.7(3)
C2A C1A S2 112.5(3)
C1A C2A S1A 118.2(3)
C1A C2A P2A 124.7(3)
S1A C2A P2A 116.7(2)
N3A C3A S1A 177.8(4)
N2A C4A Mn1A 177.3(4)
N2A C5A C7A 106.9(3)
N2A C5A C8A 107.3(4)
C7A C5A C8A 113.0(4)
N2A C5A C6A 105.8(3)
C7A C5A C6A 111.3(4)
C8A C5A C6A 112.1(4)
C5A C6A H6A1 109.5
C5A C6A H6A2 109.5
H6A1 C6A H6A2 109.5
C5A C6A H6A3 109.5
H6A1 C6A H6A3 109.5
H6A2 C6A H6A3 109.5
C5A C7A H7A1 109.5
C5A C7A H7A2 109.5
H7A1 C7A H7A2 109.5
C5A C7A H7A3 109.5
H7A1 C7A H7A3 109.5
H7A2 C7A H7A3 109.5
C5A C8A H8A1 109.5
C5A C8A H8A2 109.5
H8A1 C8A H8A2 109.5
C5A C8A H8A3 109.5
H8A1 C8A H8A3 109.5
H8A2 C8A H8A3 109.5
C12A C11A C16A 118.5(4)
C12A C11A P1A 121.7(3)
C16A C11A P1A 119.8(3)
C13A C12A C11A 120.9(4)
C13A C12A H12A 116(2)
C11A C12A H12A 123(2)
C12A C13A C14A 120.1(4)
C12A C13A H13A 116(3)
C14A C13A H13A 124(3)
C15A C14A C13A 120.2(4)
C15A C14A H14A 120(3)
C13A C14A H14A 120(3)
C14A C15A C16A 120.6(5)
C14A C15A H15A 118(3)
C16A C15A H15A 122(3)
C15A C16A C11A 119.8(4)
C15A C16A H16A 120.1
C11A C16A H16A 120.1
C22A C21A C26A 118.8(4)
C22A C21A P1A 120.3(3)
C26A C21A P1A 120.8(3)
C21A C22A C23A 120.3(4)
C21A C22A H22A 122(3)
C23A C22A H22A 118(3)
C24A C23A C22A 120.5(4)
C24A C23A H23A 119.7
C22A C23A H23A 119.7
C25A C24A C23A 119.6(4)
C25A C24A H24A 122(2)
C23A C24A H24A 118(3)
C24A C25A C26A 121.3(4)
C24A C25A H25A 124(3)
C26A C25A H25A 115(3)
C25A C26A C21A 119.6(4)
C25A C26A H26A 120.2
C21A C26A H26A 120.2
C32A C31A C36A 118.1(4)
C32A C31A P2A 122.3(3)
C36A C31A P2A 119.3(3)
C33A C32A C31A 120.7(5)
C33A C32A H32A 118(3)
C31A C32A H32A 121(3)
C34A C33A C32A 120.6(5)
C34A C33A H33A 126(3)
C32A C33A H33A 113(3)
C33A C34A C35A 120.1(5)
C33A C34A H34A 118(4)
C35A C34A H34A 122(4)
C34A C35A C36A 119.7(5)
C34A C35A H35A 120.2
C36A C35A H35A 120.2
C31A C36A C35A 120.8(5)
C31A C36A H36A 123(2)
C35A C36A H36A 116(2)
C42A C41A C46A 118.4(4)
C42A C41A P2A 122.1(4)
C46A C41A P2A 119.5(4)
C41A C42A C43A 121.5(5)
C41A C42A H42A 126(3)
C43A C42A H42A 112(3)
C44A C43A C42A 119.1(5)
C44A C43A H43A 120.5
C42A C43A H43A 120.5
C45A C44A C43A 120.2(5)
C45A C44A H44A 119.9
C43A C44A H44A 119.9
C44A C45A C46A 120.0(5)
C44A C45A H45A 120.0
C46A C45A H45A 120.0
C45A C46A C41A 120.8(5)
C45A C46A H46A 119.6
C41A C46A H46A 119.6
C1A S2 S3 105.28(13)
C1B S3 S2 103.94(14)
C20B Mn1B C10B 89.9(2)
C20B Mn1B C30B 90.91(19)
C10B Mn1B C30B 90.14(19)
C20B Mn1B C4B 85.13(19)
C10B Mn1B C4B 93.96(18)
C30B Mn1B C4B 174.28(19)
C20B Mn1B P1B 94.19(15)
C10B Mn1B P1B 174.98(15)
C30B Mn1B P1B 92.70(14)
C4B Mn1B P1B 83.51(13)
C20B Mn1B P2B 173.68(14)
C10B Mn1B P2B 91.92(15)
C30B Mn1B P2B 95.14(14)
C4B Mn1B P2B 88.70(13)
P1B Mn1B P2B 83.70(4)
N1B P1B C11B 101.07(17)
N1B P1B C21B 104.21(17)
C11B P1B C21B 103.83(18)
N1B P1B Mn1B 115.51(12)
C11B P1B Mn1B 113.10(14)
C21B P1B Mn1B 117.21(13)
C2B P2B C31B 107.4(2)
C2B P2B C41B 101.7(2)
C31B P2B C41B 103.0(2)
C2B P2B Mn1B 113.15(15)
C31B P2B Mn1B 115.75(15)
C41B P2B Mn1B 114.36(15)
C3B S1B C2B 102.0(4)
C1B N1B P1B 126.4(3)
C4B N2B C5B 177.0(4)
O1B C10B Mn1B 177.2(4)
O3B C30B Mn1B 176.0(4)
O2B C20B Mn1B 175.9(4)
N1B C1B C2B 131.8(4)
N1B C1B S3 114.9(3)
C2B C1B S3 113.3(3)
C1B C2B S1B 118.3(3)
C1B C2B P2B 123.5(3)
S1B C2B P2B 117.4(2)
N3B C3B S1B 173.3(8)
N2B C4B Mn1B 175.0(4)
N2B C5B C6B 108.2(4)
N2B C5B C7B 106.7(4)
C6B C5B C7B 113.1(5)
N2B C5B C8B 107.7(4)
C6B C5B C8B 112.1(4)
C7B C5B C8B 108.7(4)
C5B C6B H6B1 109.5
C5B C6B H6B2 109.5
H6B1 C6B H6B2 109.5
C5B C6B H6B3 109.5
H6B1 C6B H6B3 109.5
H6B2 C6B H6B3 109.5
C5B C7B H7B1 109.5
C5B C7B H7B2 109.5
H7B1 C7B H7B2 109.5
C5B C7B H7B3 109.5
H7B1 C7B H7B3 109.5
H7B2 C7B H7B3 109.5
C5B C8B H8B1 109.5
C5B C8B H8B2 109.5
H8B1 C8B H8B2 109.5
C5B C8B H8B3 109.5
H8B1 C8B H8B3 109.5
H8B2 C8B H8B3 109.5
C16B C11B C12B 118.4(4)
C16B C11B P1B 121.0(3)
C12B C11B P1B 120.6(3)
C13B C12B C11B 120.4(4)
C13B C12B H12B 120(3)
C11B C12B H12B 119(3)
C14B C13B C12B 120.9(5)
C14B C13B H13B 119(3)
C12B C13B H13B 120(3)
C13B C14B C15B 119.9(5)
C13B C14B H14B 121(4)
C15B C14B H14B 119(4)
C14B C15B C16B 119.9(5)
C14B C15B H15B 120.0
C16B C15B H15B 120.0
C15B C16B C11B 120.5(4)
C15B C16B H16B 119.8
C11B C16B H16B 119.8
C22B C21B C26B 118.7(4)
C22B C21B P1B 120.2(3)
C26B C21B P1B 121.1(3)
C23B C22B C21B 120.6(4)
C23B C22B H22B 120(2)
C21B C22B H22B 120(2)
C22B C23B C24B 120.4(5)
C22B C23B H23B 117(3)
C24B C23B H23B 122(3)
C25B C24B C23B 119.6(4)
C25B C24B H24B 123(4)
C23B C24B H24B 117(4)
C24B C25B C26B 120.9(5)
C24B C25B H25B 125(3)
C26B C25B H25B 114(3)
C25B C26B C21B 119.7(4)
C25B C26B H26B 120.2
C21B C26B H26B 120.2
C32B C31B C36B 118.4(5)
C32B C31B P2B 122.0(4)
C36B C31B P2B 119.6(4)
C33B C32B C31B 120.5(7)
C33B C32B H32B 122(4)
C31B C32B H32B 118(3)
C34B C33B C32B 121.1(7)
C34B C33B H33B 121(4)
C32B C33B H33B 118(4)
C33B C34B C35B 119.5(6)
C33B C34B H34B 120(4)
C35B C34B H34B 121(4)
C34B C35B C36B 120.3(6)
C34B C35B H35B 119.8
C36B C35B H35B 119.8
C35B C36B C31B 120.2(6)
C35B C36B H36B 120(3)
C31B C36B H36B 119(3)
C46B C41B C42B 118.4(5)
C46B C41B P2B 122.5(4)
C42B C41B P2B 118.9(4)
C43B C42B C41B 120.5(5)
C43B C42B H42B 120(2)
C41B C42B H42B 119(2)
C44B C43B C42B 120.4(5)
C44B C43B H43B 119.8
C42B C43B H43B 119.8
C45B C44B C43B 119.7(5)
C45B C44B H44B 123(4)
C43B C44B H44B 118(4)
C44B C45B C46B 120.6(5)
C44B C45B H45B 119(3)
C46B C45B H45B 120(3)
C41B C46B C45B 120.4(5)
C41B C46B H46B 119.8
C45B C46B H46B 119.8

loop_
_geom_bond_atom_site_label_1
_geom_bond_atom_site_label_2
_geom_bond_distance
Mn1A C20A 1.815(5)
Mn1A C30A 1.816(4)
Mn1A C10A 1.823(4)
Mn1A C4A 1.934(4)
Mn1A P1A 2.3267(11)
Mn1A P2A 2.3474(11)
P1A N1A 1.648(3)
P1A C11A 1.826(4)
P1A C21A 1.829(4)
P2A C2A 1.782(4)
P2A C41A 1.825(4)
P2A C31A 1.842(4)
S1A C3A 1.714(5)
S1A C2A 1.762(4)
N1A C1A 1.298(5)
N2A C4A 1.147(5)
N2A C5A 1.472(5)
N3A C3A 1.151(5)
O1A C10A 1.152(5)
O2A C20A 1.163(5)
O3A C30A 1.153(5)
C1A C2A 1.411(5)
C1A S2 1.824(4)
C5A C7A 1.509(6)
C5A C8A 1.512(6)
C5A C6A 1.531(6)
C6A H6A1 0.9600
C6A H6A2 0.9600
C6A H6A3 0.9600
C7A H7A1 0.9600
C7A H7A2 0.9600
C7A H7A3 0.9600
C8A H8A1 0.9600
C8A H8A2 0.9600
C8A H8A3 0.9600
C11A C12A 1.391(6)
C11A C16A 1.410(6)
C12A C13A 1.375(6)
C12A H12A 0.95(4)
C13A C14A 1.381(7)
C13A H13A 0.94(5)
C14A C15A 1.373(6)
C14A H14A 0.95(5)
C15A C16A 1.382(6)
C15A H15A 0.93(4)
C16A H16A 0.9300
C21A C22A 1.383(6)
C21A C26A 1.417(5)
C22A C23A 1.397(5)
C22A H22A 0.98(4)
C23A C24A 1.379(6)
C23A H23A 0.9300
C24A C25A 1.372(6)
C24A H24A 0.94(4)
C25A C26A 1.382(6)
C25A H25A 0.91(5)
C26A H26A 0.9300
C31A C32A 1.389(6)
C31A C36A 1.393(6)
C32A C33A 1.382(6)
C32A H32A 0.91(4)
C33A C34A 1.369(7)
C33A H33A 0.98(5)
C34A C35A 1.373(7)
C34A H34A 0.94(6)
C35A C36A 1.394(6)
C35A H35A 0.9300
C36A H36A 0.99(4)
C41A C42A 1.375(6)
C41A C46A 1.398(6)
C42A C43A 1.396(6)
C42A H42A 0.90(4)
C43A C44A 1.387(8)
C43A H43A 0.9300
C44A C45A 1.380(8)
C44A H44A 0.9300
C45A C46A 1.383(6)
C45A H45A 0.9300
C46A H46A 0.9300
S2 S3 2.0233(14)
S3 C1B 1.833(4)
Mn1B C20B 1.801(5)
Mn1B C10B 1.805(5)
Mn1B C30B 1.834(5)
Mn1B C4B 1.945(4)
Mn1B P1B 2.3270(12)
Mn1B P2B 2.3425(12)
P1B N1B 1.645(3)
P1B C11B 1.819(4)
P1B C21B 1.823(4)
P2B C2B 1.785(4)
P2B C31B 1.818(5)
P2B C41B 1.839(5)
S1B C3B 1.447(11)
S1B C2B 1.780(4)
N1B C1B 1.301(5)
N2B C4B 1.147(5)
N2B C5B 1.468(5)
N3B C3B 1.332(11)
O1B C10B 1.151(5)
O3B C30B 1.147(5)
O2B C20B 1.162(5)
C1B C2B 1.398(5)
C5B C6B 1.498(6)
C5B C7B 1.515(7)
C5B C8B 1.518(7)
C6B H6B1 0.9600
C6B H6B2 0.9600
C6B H6B3 0.9600
C7B H7B1 0.9600
C7B H7B2 0.9600
C7B H7B3 0.9600
C8B H8B1 0.9600
C8B H8B2 0.9600
C8B H8B3 0.9600
C11B C16B 1.395(6)
C11B C12B 1.398(6)
C12B C13B 1.377(6)
C12B H12B 0.99(5)
C13B C14B 1.369(7)
C13B H13B 0.93(5)
C14B C15B 1.385(7)
C14B H14B 0.90(5)
C15B C16B 1.388(6)
C15B H15B 0.9300
C16B H16B 0.9300
C21B C22B 1.394(6)
C21B C26B 1.410(5)
C22B C23B 1.378(6)
C22B H22B 0.99(4)
C23B C24B 1.388(7)
C23B H23B 0.95(4)
C24B C25B 1.377(7)
C24B H24B 0.89(5)
C25B C26B 1.386(6)
C25B H25B 0.96(5)
C26B H26B 0.9300
C31B C32B 1.385(7)
C31B C36B 1.391(6)
C32B C33B 1.379(9)
C32B H32B 0.91(5)
C33B C34B 1.360(11)
C33B H33B 0.92(5)
C34B C35B 1.376(10)
C34B H34B 0.98(6)
C35B C36B 1.389(7)
C35B H35B 0.9300
C36B H36B 0.97(5)
C41B C46B 1.387(6)
C41B C42B 1.404(7)
C42B C43B 1.389(7)
C42B H42B 0.99(4)
C43B C44B 1.379(8)
C43B H43B 0.9300
C44B C45B 1.374(8)
C44B H44B 0.92(6)
C45B C46B 1.399(7)
C45B H45B 0.94(4)
C46B H46B 0.9300

loop_
_geom_hbond_atom_site_label_D
_geom_hbond_atom_site_label_H
_geom_hbond_atom_site_label_A
_geom_hbond_distance_DH
_geom_hbond_distance_HA
_geom_hbond_distance_DA
_geom_hbond_angle_DHA
_geom_hbond_site_symmetry_A
C7A H7A2 S3 0.960(5) 3.778(6) 2.928(1) 148.2(3) 1_555
C12A H12A O2A 0.95(4) 3.167(5) 2.79(4) 104.(3) 1_555
C15A H15A N3B 0.93(5) 3.456(9) 2.65(5) 144.(4) 1_555
C16A H16A N1A 0.930(4) 2.860(5) 2.405(3) 110.0(3) 1_555
C22A H22A N1A 0.98(5) 3.010(5) 2.58(4) 107.(3) 1_555
C26A H26A O3A 0.930(5) 3.063(5) 2.782(3) 98.7(3) 1_555
C36A H36A N2A 0.99(3) 3.592(5) 2.66(3) 157.(3) 1_555
C7B H7B1 S3 0.960(7) 3.936(7) 2.976(1) 178.1(4) 1_555
C8B H8B3 S2 0.960(6) 3.906(6) 2.993(1) 159.4(3) 1_555
C12B H12B O2B 0.98(5) 3.142(7) 2.97(5) 91.(3) 1_555
C16B H16B S2 0.930(5) 3.905(5) 2.978(1) 174.3(3) 1_555
C16B H16B N1B 0.930(5) 2.885(5) 2.434(3) 109.8(3) 1_555
C22B H22B N1B 0.99(4) 2.960(5) 2.49(4) 109.(3) 1_555
C26B H26B O3B 0.930(5) 3.180(6) 2.712(3) 112.0(3) 1_555
C36B H36B O3B 0.97(6) 3.171(6) 2.68(5) 112.(4) 1_555
C42B H42B N2B 0.99(4) 3.903(6) 2.967(4) 158.(3) 1_555
C6A H6A3 O3A 0.960(5) 3.337(6) 2.441(3) 155.2(3) 1_655
C44A H44A N3A 0.930(5) 3.637(6) 2.732(4) 164.6(3) 1_455

loop_
_geom_torsion_atom_site_label_1
_geom_torsion_atom_site_label_2
_geom_torsion_atom_site_label_3
_geom_torsion_atom_site_label_4
_geom_torsion
C20A Mn1A P1A N1A 132.35(18)
C30A Mn1A P1A N1A -137.50(18)
C4A Mn1A P1A N1A 43.78(18)
P2A Mn1A P1A N1A -47.22(13)
C20A Mn1A P1A C11A 16.55(19)
C30A Mn1A P1A C11A 106.71(19)
C4A Mn1A P1A C11A -72.02(19)
P2A Mn1A P1A C11A -163.02(15)
C20A Mn1A P1A C21A -105.02(19)
C30A Mn1A P1A C21A -14.87(19)
C4A Mn1A P1A C21A 166.41(18)
P2A Mn1A P1A C21A 75.41(14)
C30A Mn1A P2A C2A 118.41(18)
C10A Mn1A P2A C2A -150.45(19)
C4A Mn1A P2A C2A -56.41(18)
P1A Mn1A P2A C2A 26.53(14)
C30A Mn1A P2A C41A -5.05(19)
C10A Mn1A P2A C41A 86.1(2)
C4A Mn1A P2A C41A -179.87(19)
P1A Mn1A P2A C41A -96.93(16)
C30A Mn1A P2A C31A -120.73(19)
C10A Mn1A P2A C31A -29.58(19)
C4A Mn1A P2A C31A 64.45(18)
P1A Mn1A P2A C31A 147.40(15)
C11A P1A N1A C1A 173.0(3)
C21A P1A N1A C1A -78.3(3)
Mn1A P1A N1A C1A 49.2(3)
P1A N1A C1A C2A -8.0(6)
P1A N1A C1A S2 174.63(19)
N1A C1A C2A S1A 168.4(3)
S2 C1A C2A S1A -14.2(4)
N1A C1A C2A P2A -19.4(6)
S2 C1A C2A P2A 158.0(2)
C3A S1A C2A C1A 83.8(3)
C3A S1A C2A P2A -89.0(3)
C41A P2A C2A C1A 125.1(3)
C31A P2A C2A C1A -127.1(3)
Mn1A P2A C2A C1A -0.1(4)
C41A P2A C2A S1A -62.6(3)
C31A P2A C2A S1A 45.2(3)
Mn1A P2A C2A S1A 172.20(14)
N1A P1A C11A C12A 173.9(3)
C21A P1A C11A C12A 64.5(4)
Mn1A P1A C11A C12A -62.4(4)
N1A P1A C11A C16A -6.2(4)
C21A P1A C11A C16A -115.6(3)
Mn1A P1A C11A C16A 117.5(3)
C16A C11A C12A C13A 0.5(6)
P1A C11A C12A C13A -179.6(3)
C11A C12A C13A C14A -0.9(7)
C12A C13A C14A C15A 0.4(8)
C13A C14A C15A C16A 0.7(8)
C14A C15A C16A C11A -1.2(7)
C12A C11A C16A C15A 0.6(6)
P1A C11A C16A C15A -179.4(4)
N1A P1A C21A C22A 12.0(4)
C11A P1A C21A C22A 117.6(3)
Mn1A P1A C21A C22A -115.4(3)
N1A P1A C21A C26A -169.6(3)
C11A P1A C21A C26A -64.0(4)
Mn1A P1A C21A C26A 63.0(3)
C26A C21A C22A C23A -1.6(6)
P1A C21A C22A C23A 176.8(3)
C21A C22A C23A C24A 1.6(6)
C22A C23A C24A C25A 0.1(7)
C23A C24A C25A C26A -1.7(7)
C24A C25A C26A C21A 1.7(6)
C22A C21A C26A C25A 0.0(6)
P1A C21A C26A C25A -178.4(3)
C2A P2A C31A C32A -87.6(4)
C41A P2A C31A C32A 24.2(4)
Mn1A P2A C31A C32A 144.7(3)
C2A P2A C31A C36A 86.0(4)
C41A P2A C31A C36A -162.3(4)
Mn1A P2A C31A C36A -41.7(4)
C36A C31A C32A C33A 0.1(7)
P2A C31A C32A C33A 173.8(3)
C31A C32A C33A C34A -1.4(7)
C32A C33A C34A C35A 2.0(7)
C33A C34A C35A C36A -1.3(8)
C32A C31A C36A C35A 0.6(7)
P2A C31A C36A C35A -173.3(4)
C34A C35A C36A C31A 0.1(7)
C2A P2A C41A C42A -18.7(4)
C31A P2A C41A C42A -127.1(4)
Mn1A P2A C41A C42A 109.6(4)
C2A P2A C41A C46A 164.5(3)
C31A P2A C41A C46A 56.1(4)
Mn1A P2A C41A C46A -67.3(4)
C46A C41A C42A C43A 1.5(7)
P2A C41A C42A C43A -175.4(4)
C41A C42A C43A C44A -1.2(8)
C42A C43A C44A C45A 0.1(8)
C43A C44A C45A C46A 0.7(8)
C44A C45A C46A C41A -0.4(7)
C42A C41A C46A C45A -0.7(7)
P2A C41A C46A C45A 176.3(4)
N1A C1A S2 S3 5.9(3)
C2A C1A S2 S3 -171.9(2)
C1A S2 S3 C1B -93.70(18)
C20B Mn1B P1B N1B 124.66(19)
C30B Mn1B P1B N1B -144.24(19)
C4B Mn1B P1B N1B 40.05(18)
P2B Mn1B P1B N1B -49.36(14)
C20B Mn1B P1B C11B 8.9(2)
C30B Mn1B P1B C11B 99.98(19)
C4B Mn1B P1B C11B -75.73(19)
P2B Mn1B P1B C11B -165.13(14)
C20B Mn1B P1B C21B -111.9(2)
C30B Mn1B P1B C21B -20.8(2)
C4B Mn1B P1B C21B 163.5(2)
P2B Mn1B P1B C21B 74.09(15)
C10B Mn1B P2B C2B -133.4(2)
C30B Mn1B P2B C2B 136.3(2)
C4B Mn1B P2B C2B -39.4(2)
P1B Mn1B P2B C2B 44.18(17)
C10B Mn1B P2B C31B 102.0(2)
C30B Mn1B P2B C31B 11.7(2)
C4B Mn1B P2B C31B -164.0(2)
P1B Mn1B P2B C31B -80.44(16)
C10B Mn1B P2B C41B -17.5(2)
C30B Mn1B P2B C41B -107.8(2)
C4B Mn1B P2B C41B 76.4(2)
P1B Mn1B P2B C41B 160.03(16)
C11B P1B N1B C1B 159.8(3)
C21B P1B N1B C1B -92.7(4)
Mn1B P1B N1B C1B 37.4(4)
P1B N1B C1B C2B -0.8(7)
P1B N1B C1B S3 177.7(2)
S2 S3 C1B N1B 19.9(3)
S2 S3 C1B C2B -161.2(3)
N1B C1B C2B S1B -173.3(4)
S3 C1B C2B S1B 8.1(5)
N1B C1B C2B P2B -3.3(7)
S3 C1B C2B P2B 178.1(2)
C3B S1B C2B C1B -84.4(5)
C3B S1B C2B P2B 104.9(4)
C31B P2B C2B C1B 100.1(4)
C41B P2B C2B C1B -152.1(4)
Mn1B P2B C2B C1B -28.9(4)
C31B P2B C2B S1B -89.8(3)
C41B P2B C2B S1B 18.0(3)
Mn1B P2B C2B S1B 141.2(2)
N1B P1B C11B C16B -4.6(4)
C21B P1B C11B C16B -112.4(4)
Mn1B P1B C11B C16B 119.5(3)
N1B P1B C11B C12B 175.4(4)
C21B P1B C11B C12B 67.6(4)
Mn1B P1B C11B C12B -60.5(4)
C16B C11B C12B C13B 0.3(7)
P1B C11B C12B C13B -179.7(4)
C11B C12B C13B C14B -0.6(8)
C12B C13B C14B C15B 0.1(9)
C13B C14B C15B C16B 0.6(9)
C14B C15B C16B C11B -0.8(8)
C12B C11B C16B C15B 0.4(7)
P1B C11B C16B C15B -179.6(4)
N1B P1B C21B C22B 8.5(4)
C11B P1B C21B C22B 113.9(3)
Mn1B P1B C21B C22B -120.6(3)
N1B P1B C21B C26B -169.5(3)
C11B P1B C21B C26B -64.1(4)
Mn1B P1B C21B C26B 61.5(4)
C26B C21B C22B C23B -1.1(6)
P1B C21B C22B C23B -179.1(3)
C21B C22B C23B C24B 1.5(7)
C22B C23B C24B C25B -0.5(8)
C23B C24B C25B C26B -0.7(7)
C24B C25B C26B C21B 1.1(7)
C22B C21B C26B C25B -0.2(6)
P1B C21B C26B C25B 177.8(3)
C2B P2B C31B C32B -1.9(5)
C41B P2B C31B C32B -108.8(4)
Mn1B P2B C31B C32B 125.6(4)
C2B P2B C31B C36B 177.8(4)
C41B P2B C31B C36B 70.8(4)
Mn1B P2B C31B C36B -54.7(4)
C36B C31B C32B C33B 0.8(8)
P2B C31B C32B C33B -179.5(5)
C31B C32B C33B C34B -0.5(10)
C32B C33B C34B C35B 0.4(12)
C33B C34B C35B C36B -0.5(11)
C34B C35B C36B C31B 0.8(9)
C32B C31B C36B C35B -0.9(8)
P2B C31B C36B C35B 179.4(4)
C2B P2B C41B C46B -103.1(4)
C31B P2B C41B C46B 8.2(4)
Mn1B P2B C41B C46B 134.6(3)
C2B P2B C41B C42B 72.2(4)
C31B P2B C41B C42B -176.6(4)
Mn1B P2B C41B C42B -50.2(4)
C46B C41B C42B C43B 2.8(7)
P2B C41B C42B C43B -172.6(4)
C41B C42B C43B C44B -1.9(8)
C42B C43B C44B C45B -0.3(8)
C43B C44B C45B C46B 1.4(8)
C42B C41B C46B C45B -1.6(7)
P2B C41B C46B C45B 173.6(4)
C44B C45B C46B C41B -0.5(7)
